data_4311202
loop_
_publ_author_name
'Masakazu Hirotsu'
'Ryota Endo'
'Takashi Yoshimura'
'Takumi Konno'

_publ_contact_author
;
Takumi Konno
Department of Chemistry, Graduate School of Science, Osaka University,
Toyonaka, Osaka 560-0043, Japan
;
_publ_contact_author_email ' konno@ch.wani.osaka-u.ac.jp'
_publ_contact_author_fax '+ 81-6-6850-5785'
_publ_contact_author_phone '+ 81-6-6850-5765'
_publ_section_title
;
 Sulfur-Bridged CoIIIPtIICoIII Trinuclear Complexes with Mixed Aliphatic
 and Aromatic Thiolate Ligands: Effect of Nonbridging Ligands on the
 Homochiral Linkage of Cobalt(III) Octahedrons by Platinum(II)
;
_journal_name_full 'Inorganic Chemistry'
_journal_page_first 4406
_journal_page_last 4414
_journal_paper_doi 10.1021/ic0303338
_journal_volume 43
_journal_year 2004
_chemical_formula_sum 'C9 H20 Cl Co N3 O2 Pt0.5 S3'
_chemical_formula_weight 490.39
_space_group_IT_number 14
_symmetry_cell_setting monoclinic
_symmetry_Int_Tables_number 14
_symmetry_space_group_name_Hall '-P 2ybc'
_symmetry_space_group_name_H-M 'P 1 21/c 1'
_cell_angle_alpha 90
_cell_angle_beta 92.05(1)
_cell_angle_gamma 90
_cell_formula_units_Z 4
_cell_length_a 7.200(2)
_cell_length_b 15.870(3)
_cell_length_c 14.529(2)
_cell_measurement_reflns_used 25
_cell_measurement_temperature 295.2
_cell_measurement_theta_max 14.9
_cell_measurement_theta_min 14.1
_cell_volume 1659.1(6)
_computing_cell_refinement 'Rigaku/AFC Diffractometer Control'
_computing_data_collection 'Rigaku/AFC Diffractometer Control'
_computing_data_reduction teXsan
_computing_publication_material teXsan
_computing_structure_refinement teXsan
_diffrn_ambient_temperature 295.2
_diffrn_measurement_device 'Rigaku AFC7S'
_diffrn_measurement_method \w-2\q
_diffrn_orient_matrix_UB_11 -0.01596
_diffrn_orient_matrix_UB_12 -0.03355
_diffrn_orient_matrix_UB_13 0.05744
_diffrn_orient_matrix_UB_21 0.13569
_diffrn_orient_matrix_UB_22 -0.01365
_diffrn_orient_matrix_UB_23 0.00214
_diffrn_orient_matrix_UB_31 0.02553
_diffrn_orient_matrix_UB_32 0.05156
_diffrn_orient_matrix_UB_33 0.03794
_diffrn_radiation_detector 'scintillation counter'
_diffrn_radiation_monochromator graphite
_diffrn_radiation_source 'Rigaku sealed tube'
_diffrn_radiation_type 'Mo K\a'
_diffrn_radiation_wavelength 0.7107
_diffrn_reflns_av_R_equivalents 0.023
_diffrn_reflns_av_sigmaI/netI 0.082
_diffrn_reflns_limit_h_max 9
_diffrn_reflns_limit_h_min 0
_diffrn_reflns_limit_k_max 20
_diffrn_reflns_limit_k_min 0
_diffrn_reflns_limit_l_max 18
_diffrn_reflns_limit_l_min -18
_diffrn_reflns_number 4106
_diffrn_reflns_reduction_process 'Lp corrections applied'
_diffrn_reflns_theta_max 27.50
_diffrn_reflns_theta_min 2.57
_diffrn_standards_decay_% -10.41
_diffrn_standards_interval_count 150
_diffrn_standards_number 3
_exptl_absorpt_coefficient_mu 5.751
_exptl_absorpt_correction_T_max 1.000
_exptl_absorpt_correction_T_min 0.731
_exptl_absorpt_correction_type '\y scans(North,Phillips & Mathews,1968)'
_exptl_crystal_colour 'dark green'
_exptl_crystal_density_diffrn 1.963
_exptl_crystal_density_meas ?
_exptl_crystal_description plate
_exptl_crystal_F_000 968.00
_exptl_crystal_size_max 0.200
_exptl_crystal_size_mid 0.150
_exptl_crystal_size_min 0.050
_refine_diff_density_max 0.71
_refine_diff_density_min -1.14
_refine_ls_extinction_coef 0.00077(8)
_refine_ls_extinction_method 'Zachariasen(1967) type 2 Gaussian isotropic'
_refine_ls_goodness_of_fit_obs 1.587
_refine_ls_hydrogen_treatment refall
_refine_ls_matrix_type full
_refine_ls_number_constraints 0
_refine_ls_number_parameters 281
_refine_ls_number_reflns 2787
_refine_ls_number_restraints 0
_refine_ls_R_factor_obs 0.0365
_refine_ls_shift/esd_max 0.1470
_refine_ls_shift/esd_mean 0.0080
_refine_ls_structure_factor_coef F
_refine_ls_weighting_details 'w = 1/[\s^2^(Fo) + 0.000004|Fo|^2^]'
_refine_ls_weighting_scheme calc
_refine_ls_wR_factor_obs 0.0304
_reflns_number_observed 2787
_reflns_number_total 3814
_reflns_observed_criterion >2.0sigma(I)
_cod_data_source_file ic0303338_1.cif
_cod_data_source_block DL-[1]Cl2*4H2O
_cod_depositor_comments
;
The following automatic conversions were performed:

'_refine_ls_weighting_scheme' value 'w = 1/[\s^2^(Fo) +
0.000004|Fo|^2^]' was changed to 'calc'. New tag
'_refine_ls_weighting_details' was created. The value of the new tag
was set to 'w = 1/[\s^2^(Fo) + 0.000004|Fo|^2^]'.

Automatic conversion script
Id: cif_fix_values 3143 2015-03-26 13:38:13Z robertas 
;
_cod_original_cell_volume 1659.1(5)
_cod_original_sg_symbol_H-M 'P 21/c '
_cod_original_formula_sum 'C9 H20 Cl Co N3 O2 Pt0.50 S3 '
_cod_database_code 4311202

loop_
_symmetry_equiv_pos_as_xyz
x,y,z
-x,1/2+y,1/2-z
-x,-y,-z
x,1/2-y,1/2+z

loop_
_atom_site_aniso_label
_atom_site_aniso_U_11
_atom_site_aniso_U_22
_atom_site_aniso_U_33
_atom_site_aniso_U_12
_atom_site_aniso_U_13
_atom_site_aniso_U_23
Pt1 0.0259(2) 0.0256(2) 0.0286(2) 0.0002(2) 0.0035(1) 0.0008(2)
Co1 0.0345(5) 0.0263(5) 0.0344(5) 0.0023(5) 0.0066(4) 0.0029(4)
Cl1 0.055(1) 0.055(1) 0.069(1) 0.007(1) 0.006(1) -0.012(1)
S1 0.0276(10) 0.0301(9) 0.0387(9) -0.0028(8) 0.0002(8) 0.0026(8)
S2 0.0289(10) 0.0312(9) 0.0382(9) 0.0012(8) 0.0010(8) 0.0009(8)
S3 0.037(4) 0.029(4) 0.056(4) -0.005(3) 0.000(4) -0.003(3)
S4 0.057(6) 0.039(3) 0.043(4) 0.011(5) -0.003(4) 0.007(3)
O1 0.052(4) 0.057(4) 0.058(3) 0.012(3) -0.001(3) -0.014(3)
O2 0.138(7) 0.056(4) 0.082(5) 0.000(5) 0.014(5) -0.003(4)
N1 0.034(4) 0.035(4) 0.037(3) 0.000(3) 0.001(3) 0.009(3)
N2 0.043(4) 0.028(4) 0.040(4) 0.009(3) 0.011(3) -0.004(3)
N3 0.04(1) 0.039(9) 0.021(10) 0.01(1) -0.001(8) -0.001(8)
N4 0.04(1) 0.03(1) 0.037(9) -0.012(9) -0.013(10) -0.005(7)
C1 0.037(5) 0.030(4) 0.052(5) 0.000(4) 0.012(4) 0.003(4)
C2 0.045(5) 0.030(4) 0.038(4) -0.001(4) 0.007(4) 0.000(3)
C3 0.041(5) 0.037(4) 0.050(5) -0.001(4) 0.018(4) 0.008(4)
C4 0.048(5) 0.040(4) 0.033(4) 0.005(4) 0.013(4) -0.001(4)
C5 0.056(6) 0.031(4) 0.045(4) -0.004(4) 0.010(4) 0.001(3)
C6 0.03(1) 0.04(1) 0.07(1) -0.02(1) 0.02(1) 0.004(9)
C7 0.05(1) 0.044(10) 0.07(1) 0.001(9) 0.009(9) 0.013(9)
C8 0.04(1) 0.05(1) 0.07(1) 0.008(9) -0.004(9) 0.011(9)
C9 0.025(9) 0.07(1) 0.05(1) -0.01(1) -0.009(10) 0.020(10)
C10 0.07(2) 0.04(1) 0.05(1) 0.00(2) 0.02(2) 0.000(9)
C11 0.16(3) 0.03(1) 0.07(1) -0.02(1) 0.06(2) -0.014(9)
C12 0.09(2) 0.06(1) 0.07(1) -0.02(1) 0.04(1) -0.03(1)
C13 0.05(1) 0.07(1) 0.06(1) -0.03(1) 0.00(1) -0.019(10)

loop_
_atom_site_label
_atom_site_fract_x
_atom_site_fract_y
_atom_site_fract_z
_atom_site_U_iso_or_equiv
_atom_site_thermal_displace_type
_atom_site_calc_flag
_atom_site_calc_attached_atom
_atom_site_occupancy
_atom_site_refinement_flags
Pt1 1.0000 0.0000 1.0000 0.02664(8) Uani d . 0.50 S
Co1 0.9759(1) 0.20833(6) 0.96101(6) 0.0316(2) Uani d . 1.00 .
Cl1 1.6309(3) 0.3502(1) 1.1963(2) 0.0598(7) Uani d . 1.00 .
S1 1.2034(3) 0.1132(1) 0.9887(1) 0.0322(5) Uani d . 1.00 .
S2 0.7712(3) 0.1013(1) 0.9716(1) 0.0328(5) Uani d . 1.00 .
S3 1.1746(10) 0.3284(5) 0.9613(6) 0.041(2) Uani d . 0.50 .
S4 0.759(1) 0.3107(6) 0.9126(6) 0.046(2) Uani d . 0.50 .
O1 1.2938(8) 0.2180(3) 1.2161(3) 0.055(2) Uani d . 1.00 .
O2 1.329(1) 0.0344(4) 1.2116(4) 0.092(3) Uani d . 1.00 .
N1 1.0064(9) 0.1875(4) 0.8285(4) 0.035(2) Uani d . 1.00 .
N2 0.947(1) 0.2276(4) 1.0937(4) 0.037(2) Uani d . 1.00 .
N3 0.828(3) 0.308(2) 0.934(1) 0.035(6) Uani d . 0.50 .
N4 1.111(3) 0.311(1) 0.947(2) 0.036(6) Uani d . 0.50 .
C1 1.283(1) 0.1076(5) 0.8724(6) 0.039(2) Uani d . 1.00 .
C2 1.120(1) 0.1127(5) 0.8042(5) 0.038(2) Uani d . 1.00 .
C3 0.690(1) 0.1311(5) 1.0852(5) 0.042(2) Uani d . 1.00 .
C4 0.851(1) 0.1607(5) 1.1437(5) 0.040(2) Uani d . 1.00 .
C5 0.965(1) 0.3660(5) 0.9216(5) 0.044(2) Uani d . 1.00 .
C6 0.908(3) 0.448(2) 0.891(2) 0.048(6) Uani d . 0.50 .
C7 0.721(3) 0.463(1) 0.868(1) 0.053(5) Uani d . 0.50 .
C8 0.589(2) 0.402(1) 0.878(1) 0.054(5) Uani d . 0.50 .
C9 0.646(3) 0.322(1) 0.907(1) 0.050(6) Uani d . 0.50 .
C10 1.001(4) 0.453(2) 0.900(2) 0.055(7) Uani d . 0.50 .
C11 1.175(4) 0.477(1) 0.916(1) 0.085(8) Uani d . 0.50 .
C12 1.325(3) 0.424(1) 0.949(1) 0.072(7) Uani d . 0.50 .
C13 1.287(3) 0.338(1) 0.969(1) 0.058(6) Uani d . 0.50 .
H1 1.35(1) 0.062(4) 0.873(5) 0.05(2) Uiso calc . 1.00 .
H2 1.352(9) 0.149(4) 0.868(4) 0.01(1) Uiso calc . 1.00 .
H3 1.031(10) 0.053(4) 0.816(4) 0.05(2) Uiso calc . 1.00 .
H4 1.15(1) 0.122(4) 0.737(4) 0.05(2) Uiso calc . 1.00 .
H5 0.89(1) 0.186(4) 0.801(4) 0.04(2) Uiso calc . 1.00 .
H6 1.075(9) 0.232(4) 0.799(4) 0.03(2) Uiso calc . 1.00 .
H7 0.59(1) 0.189(6) 1.070(5) 0.11(3) Uiso calc . 1.00 .
H8 0.61(1) 0.087(4) 1.114(5) 0.05(2) Uiso calc . 1.00 .
H9 0.81(1) 0.174(4) 1.192(4) 0.04(2) Uiso calc . 1.00 .
H10 0.97(1) 0.108(4) 1.155(4) 0.05(2) Uiso calc . 1.00 .
H11 0.904(9) 0.268(3) 1.094(4) 0.01(1) Uiso calc . 1.00 .
H12 1.08(1) 0.235(5) 1.124(5) 0.07(2) Uiso calc . 1.00 .

loop_
_atom_type_symbol
_atom_type_oxidation_number
_atom_type_number_in_cell
_atom_type_scat_dispersion_real
_atom_type_scat_dispersion_imag
_atom_type_scat_source
C 0 36 0.003 0.002
;International Tables for Crystallography

(1992, Vol. C, Tables 4.2.6.8 and 6.1.1.1)

;
H 0 80 0.000 0.000
;International Tables for Crystallography

(1992, Vol. C, Table 6.1.1.2)

;
Cl 0 4 0.148 0.159
;International Tables for Crystallography

(1992, Vol. C, Tables 4.2.6.8 and 6.1.1.1)

;
Co 0 4 0.349 0.972
;International Tables for Crystallography

(1992, Vol. C, Tables 4.2.6.8 and 6.1.1.1)

;
N 0 12 0.006 0.003
;International Tables for Crystallography

(1992, Vol. C, Tables 4.2.6.8 and 6.1.1.1)

;
Pt 0 2 -1.703 8.390
;International Tables for Crystallography

(1992, Vol. C, Tables 4.2.6.8 and 6.1.1.1)

;
S 0 12 0.125 0.123
;International Tables for Crystallography

(1992, Vol. C, Tables 4.2.6.8 and 6.1.1.1)

;
O 0 8 0.011 0.006
;International Tables for Crystallography

(1992, Vol. C, Tables 4.2.6.8 and 6.1.1.1)

;

loop_
_geom_angle_atom_site_label_1
_geom_angle_atom_site_label_2
_geom_angle_atom_site_label_3
_geom_angle
_geom_angle_site_symmetry_1
_geom_angle_site_symmetry_2
_geom_angle_site_symmetry_3
_geom_angle_publ_flag
S1 PT1 S1 180.0 1_555 1_555 3_757 yes
S1 PT1 S2 84.13(6) 1_555 1_555 1_555 yes
S1 PT1 S2 95.87(6) 1_555 1_555 3_757 yes
S1 PT1 S2 95.87(6) 3_757 1_555 1_555 yes
S1 PT1 S2 84.13(6) 3_757 1_555 3_757 yes
S2 PT1 S2 180.0 1_555 1_555 3_757 yes
S1 CO1 S2 87.46(7) 1_555 1_555 1_555 yes
S1 CO1 S3 95.9(2) 1_555 1_555 1_555 yes
S1 CO1 S4 172.1(2) 1_555 1_555 1_555 yes
S1 CO1 N1 87.5(2) 1_555 1_555 1_555 yes
S1 CO1 N2 91.8(2) 1_555 1_555 1_555 yes
S1 CO1 N3 166.8(8) 1_555 1_555 1_555 yes
S1 CO1 N4 102.7(8) 1_555 1_555 1_555 yes
S2 CO1 S3 174.2(2) 1_555 1_555 1_555 yes
S2 CO1 S4 96.4(2) 1_555 1_555 1_555 yes
S2 CO1 N1 92.0(2) 1_555 1_555 1_555 yes
S2 CO1 N2 87.6(2) 1_555 1_555 1_555 yes
S2 CO1 N3 105.7(8) 1_555 1_555 1_555 yes
S2 CO1 N4 169.8(8) 1_555 1_555 1_555 yes
S3 CO1 S4 80.8(3) 1_555 1_555 1_555 yes
S3 CO1 N1 92.8(3) 1_555 1_555 1_555 yes
S3 CO1 N2 87.7(3) 1_555 1_555 1_555 yes
S3 CO1 N3 71.0(8) 1_555 1_555 1_555 yes
S3 CO1 N4 8.4(8) 1_555 1_555 1_555 yes
S4 CO1 N1 85.4(3) 1_555 1_555 1_555 yes
S4 CO1 N2 95.3(3) 1_555 1_555 1_555 yes
S4 CO1 N3 11.1(8) 1_555 1_555 1_555 yes
S4 CO1 N4 73.4(8) 1_555 1_555 1_555 yes
N1 CO1 N2 179.2(3) 1_555 1_555 1_555 yes
N1 CO1 N3 91.1(7) 1_555 1_555 1_555 yes
N1 CO1 N4 88.1(8) 1_555 1_555 1_555 yes
N2 CO1 N3 89.6(7) 1_555 1_555 1_555 yes
N2 CO1 N4 92.4(8) 1_555 1_555 1_555 yes
N3 CO1 N4 64(1) 1_555 1_555 1_555 yes
PT1 S1 CO1 94.28(7) 1_555 1_555 1_555 yes
PT1 S1 C1 104.5(3) 1_555 1_555 1_555 yes
CO1 S1 C1 96.9(3) 1_555 1_555 1_555 yes
PT1 S2 CO1 94.12(8) 1_555 1_555 1_555 yes
PT1 S2 C3 105.4(3) 1_555 1_555 1_555 yes
CO1 S2 C3 95.6(3) 1_555 1_555 1_555 yes
CO1 S3 N4 30(3) 1_555 1_555 1_555 yes
CO1 S3 C5 75.8(3) 1_555 1_555 1_555 yes
CO1 S3 C12 174.4(8) 1_555 1_555 1_555 yes
CO1 S3 C13 137(1) 1_555 1_555 1_555 yes
N4 S3 C5 49(3) 1_555 1_555 1_555 yes
N4 S3 C12 145(3) 1_555 1_555 1_555 yes
N4 S3 C13 156(3) 1_555 1_555 1_555 yes
C5 S3 C12 101.2(9) 1_555 1_555 1_555 yes
C5 S3 C13 146(1) 1_555 1_555 1_555 yes
C12 S3 C13 45(1) 1_555 1_555 1_555 yes
CO1 S4 N3 39(3) 1_555 1_555 1_555 yes
CO1 S4 C5 76.5(4) 1_555 1_555 1_555 yes
CO1 S4 C8 175.7(7) 1_555 1_555 1_555 yes
CO1 S4 C9 144(1) 1_555 1_555 1_555 yes
N3 S4 C5 44(3) 1_555 1_555 1_555 yes
N3 S4 C8 135(3) 1_555 1_555 1_555 yes
N3 S4 C9 152(3) 1_555 1_555 1_555 yes
C5 S4 C8 99.9(7) 1_555 1_555 1_555 yes
C5 S4 C9 137(1) 1_555 1_555 1_555 yes
C8 S4 C9 38(1) 1_555 1_555 1_555 yes
CO1 N1 C2 116.5(5) 1_555 1_555 1_555 yes
CO1 N1 H5 107(4) 1_555 1_555 1_555 no
CO1 N1 H6 112(3) 1_555 1_555 1_555 no
C2 N1 H5 111(4) 1_555 1_555 1_555 no
C2 N1 H6 100(3) 1_555 1_555 1_555 no
H5 N1 H6 107(5) 1_555 1_555 1_555 no
CO1 N2 C4 116.0(5) 1_555 1_555 1_555 yes
CO1 N2 H11 102(4) 1_555 1_555 1_555 no
CO1 N2 H12 106(4) 1_555 1_555 1_555 no
C4 N2 H11 115(5) 1_555 1_555 1_555 no
C4 N2 H12 108(4) 1_555 1_555 1_555 no
H11 N2 H12 106(6) 1_555 1_555 1_555 no
CO1 N3 S4 129(4) 1_555 1_555 1_555 yes
CO1 N3 C5 100(1) 1_555 1_555 1_555 yes
CO1 N3 C9 134(2) 1_555 1_555 1_555 yes
S4 N3 C5 118(4) 1_555 1_555 1_555 yes
S4 N3 C9 16(2) 1_555 1_555 1_555 yes
C5 N3 C9 122(2) 1_555 1_555 1_555 yes
CO1 N4 S3 141(4) 1_555 1_555 1_555 yes
CO1 N4 C5 99(1) 1_555 1_555 1_555 yes
CO1 N4 C13 135(2) 1_555 1_555 1_555 yes
S3 N4 C5 112(3) 1_555 1_555 1_555 yes
S3 N4 C13 13(2) 1_555 1_555 1_555 yes
C5 N4 C13 123(2) 1_555 1_555 1_555 yes
S1 C1 C2 110.1(6) 1_555 1_555 1_555 yes
S1 C1 H1 102(4) 1_555 1_555 1_555 no
S1 C1 H2 104(4) 1_555 1_555 1_555 no
C2 C1 H1 117(5) 1_555 1_555 1_555 no
C2 C1 H2 111(4) 1_555 1_555 1_555 no
H1 C1 H2 109(6) 1_555 1_555 1_555 no
N1 C2 C1 107.9(6) 1_555 1_555 1_555 yes
N1 C2 H3 107(3) 1_555 1_555 1_555 no
N1 C2 H4 105(3) 1_555 1_555 1_555 no
C1 C2 H3 106(3) 1_555 1_555 1_555 no
C1 C2 H4 114(4) 1_555 1_555 1_555 no
H3 C2 H4 114(4) 1_555 1_555 1_555 no
S2 C3 C4 109.1(6) 1_555 1_555 1_555 yes
S2 C3 H7 103(3) 1_555 1_555 1_555 no
S2 C3 H8 113(4) 1_555 1_555 1_555 no
C4 C3 H7 108(4) 1_555 1_555 1_555 no
C4 C3 H8 115(4) 1_555 1_555 1_555 no
H7 C3 H8 105(5) 1_555 1_555 1_555 no
N2 C4 C3 108.3(6) 1_555 1_555 1_555 yes
N2 C4 H9 116(5) 1_555 1_555 1_555 no
N2 C4 H10 102(3) 1_555 1_555 1_555 no
C3 C4 H9 104(5) 1_555 1_555 1_555 no
C3 C4 H10 113(3) 1_555 1_555 1_555 no
H9 C4 H10 111(5) 1_555 1_555 1_555 no
S3 C5 S4 126.6(6) 1_555 1_555 1_555 yes
S3 C5 N3 110(1) 1_555 1_555 1_555 yes
S3 C5 N4 17.7(7) 1_555 1_555 1_555 yes
S3 C5 C6 131.3(10) 1_555 1_555 1_555 yes
S3 C5 C10 103(1) 1_555 1_555 1_555 yes
S4 C5 N3 17.2(9) 1_555 1_555 1_555 yes
S4 C5 N4 110.0(9) 1_555 1_555 1_555 yes
S4 C5 C6 102.0(10) 1_555 1_555 1_555 yes
S4 C5 C10 129(1) 1_555 1_555 1_555 yes
N3 C5 N4 94(1) 1_555 1_555 1_555 yes
N3 C5 C6 117(1) 1_555 1_555 1_555 yes
N3 C5 C10 144(1) 1_555 1_555 1_555 yes
N4 C5 C6 147(1) 1_555 1_555 1_555 yes
N4 C5 C10 120(1) 1_555 1_555 1_555 yes
C6 C5 C10 27(1) 1_555 1_555 1_555 yes
C5 C6 C7 118(1) 1_555 1_555 1_555 yes
C5 C6 C10 76(4) 1_555 1_555 1_555 yes
C7 C6 C10 164(5) 1_555 1_555 1_555 yes
C6 C7 C8 122(1) 1_555 1_555 1_555 yes
S4 C8 C7 96(1) 1_555 1_555 1_555 yes
S4 C8 C9 21.9(8) 1_555 1_555 1_555 yes
C7 C8 C9 118(1) 1_555 1_555 1_555 yes
S4 C9 N3 11(1) 1_555 1_555 1_555 yes
S4 C9 C8 119(2) 1_555 1_555 1_555 yes
N3 C9 C8 119(2) 1_555 1_555 1_555 yes
C5 C10 C6 75(4) 1_555 1_555 1_555 yes
C5 C10 C11 115(2) 1_555 1_555 1_555 yes
C6 C10 C11 168(5) 1_555 1_555 1_555 yes
C10 C11 C12 125(1) 1_555 1_555 1_555 yes
S3 C12 C11 94(1) 1_555 1_555 1_555 yes
S3 C12 C13 24.5(10) 1_555 1_555 1_555 yes
C11 C12 C13 119(1) 1_555 1_555 1_555 yes
S3 C13 N4 9(1) 1_555 1_555 1_555 yes
S3 C13 C12 110(2) 1_555 1_555 1_555 yes
N4 C13 C12 115(2) 1_555 1_555 1_555 yes

loop_
_geom_bond_atom_site_label_1
_geom_bond_atom_site_label_2
_geom_bond_distance
_geom_bond_site_symmetry_1
_geom_bond_site_symmetry_2
_geom_bond_publ_flag
PT1 S1 2.327(2) 1_555 1_555 yes
PT1 S1 2.327(2) 1_555 3_757 yes
PT1 S2 2.328(2) 1_555 1_555 yes
PT1 S2 2.328(2) 1_555 3_757 yes
CO1 S1 2.253(2) 1_555 1_555 yes
CO1 S2 2.258(2) 1_555 1_555 yes
CO1 S3 2.383(7) 1_555 1_555 yes
CO1 S4 2.346(8) 1_555 1_555 yes
CO1 N1 1.973(6) 1_555 1_555 yes
CO1 N2 1.971(6) 1_555 1_555 yes
CO1 N3 1.93(2) 1_555 1_555 yes
CO1 N4 1.92(2) 1_555 1_555 yes
S1 C1 1.807(8) 1_555 1_555 yes
S2 C3 1.833(8) 1_555 1_555 yes
S3 N4 0.56(1) 1_555 1_555 yes
S3 C5 1.71(1) 1_555 1_555 yes
S3 C12 1.87(2) 1_555 1_555 yes
S3 C13 0.83(2) 1_555 1_555 yes
S4 N3 0.58(2) 1_555 1_555 yes
S4 C5 1.72(1) 1_555 1_555 yes
S4 C8 1.94(2) 1_555 1_555 yes
S4 C9 0.83(2) 1_555 1_555 yes
N1 C2 1.490(9) 1_555 1_555 yes
N2 C4 1.471(10) 1_555 1_555 yes
N3 C5 1.37(3) 1_555 1_555 yes
N3 C9 1.37(2) 1_555 1_555 yes
N4 C5 1.41(3) 1_555 1_555 yes
N4 C13 1.36(2) 1_555 1_555 yes
C1 C2 1.51(1) 1_555 1_555 yes
C3 C4 1.49(1) 1_555 1_555 yes
C5 C6 1.44(3) 1_555 1_555 yes
C5 C10 1.44(3) 1_555 1_555 yes
C6 C7 1.39(3) 1_555 1_555 yes
C6 C10 0.68(3) 1_555 1_555 yes
C7 C8 1.37(2) 1_555 1_555 yes
C8 C9 1.39(3) 1_555 1_555 yes
C10 C11 1.33(3) 1_555 1_555 yes
C11 C12 1.44(3) 1_555 1_555 yes
C12 C13 1.42(3) 1_555 1_555 yes
